data_4031416
loop_
_publ_author_name
'Calderazzo, F.'
'Marchetti, F.'
'Poli, R.'
'Vitali, D.'
'Zanazzi, P.F.'

_publ_section_title
;
 Synthesis and crystal and molecular structures of mixed-valence
 tetranuclear, Re4 I8 (C O)6 and trinuclear Re3 I6 (C O)6 compounds of
 rhenium obtained by di-iodine oxidation of rhenium carbonyl complexes
;
_journal_name_full
;
Journal of the Chemical Society. Dalton Transactions, Inorganic Chemistry 
(1972-)
;
_journal_page_first 1665
_journal_page_last 1670
_journal_volume 1982
_journal_year 1982
_chemical_formula_sum 'C6 I8 O6 Re4'
_chemical_name_systematic 'Re4 I8 (C O)6'
_space_group_IT_number 15
_symmetry_space_group_name_Hall '-C 2yc'
_symmetry_space_group_name_H-M 'C 1 2/c 1'
_cell_angle_alpha 90
_cell_angle_beta 96.02
_cell_angle_gamma 90
_cell_formula_units_Z 4
_cell_length_a 22.316
_cell_length_b 8.679
_cell_length_c 12.705
_cell_volume 2447.142
_citation_journal_id_ASTM JCDTBI
_cod_data_source_file Calderazzo_JCDTBI_1982_987.cif
_cod_data_source_block C6I8O6Re4
_cod_database_code 4031416

loop_
_symmetry_equiv_pos_as_xyz
x,y,z
-x,y,-z+1/2
-x,-y,-z
x,-y,z-1/2
x+1/2,y+1/2,z
-x+1/2,y+1/2,-z+1/2
-x+1/2,-y+1/2,-z
x+1/2,-y+1/2,z-1/2

loop_
_atom_site_label
_atom_site_type_symbol
_atom_site_fract_x
_atom_site_fract_y
_atom_site_fract_z
_atom_site_occupancy
_atom_site_U_iso_or_equiv
C1 C+2 0.295 0.613 0.362 1 0.0
C2 C+2 0.266 0.715 0.164 1 0.0
I2 I-1 0.44736 0.57613 0.36229 1 0.0
Re2 Re+3 0.50804 0.86273 0.16291 1 0.0
O2 O-2 0.224 0.754 0.115 1 0.0
C3 C+2 0.329 0.455 0.191 1 0.0
I3 I-1 0.3745 0.95102 0.32667 1 0.0
I4 I-1 0.47493 0.14453 0.10411 1 0.0
Re1 Re+1 0.3388 0.65967 0.24569 1 0.0
I1 I-1 0.40204 0.74417 0.07479 1 0.0
O1 O-2 0.268 0.586 0.431 1 0.0
O3 O-2 0.323 0.33 0.163 1 0.0
